data_7702257
loop_
_publ_author_name
'Hork\'y, Filip'
'\<Skoch, Karel'
'C\'isa\<rov\'a, Ivana'
'\<St\<epni\<cka, Petr'

_publ_section_title
;
 Versatile coordination and C-H activation of a multi-donor
 phosphinoferrocene carboxamide ligand in Pd(ii) complexes.
;
_journal_issue 43
_journal_name_full 'Dalton transactions (Cambridge, England : 2003)'
_journal_page_first 16412
_journal_page_last 16425
_journal_paper_doi 10.1039/c9dt03646f
_journal_volume 48
_journal_year 2019
_chemical_formula_moiety 'C50 H48 Fe2 I2 N2 O2 P2 Pd, 2.5(C2 H4 Cl2)'
_chemical_formula_sum 'C55 H58 Cl5 Fe2 I2 N2 O2 P2 Pd'
_chemical_formula_weight 1490.12
_space_group_crystal_system triclinic
_space_group_IT_number 2
_space_group_name_Hall '-P 1'
_space_group_name_H-M_alt 'P -1'
_atom_sites_solution_hydrogens mixed
_atom_sites_solution_primary direct
_atom_sites_solution_secondary difmap
_audit_creation_method SHELXL-2017/1
_audit_update_record
;
2019-09-05 deposited with the CCDC.	2019-10-15 downloaded from the CCDC.
;
_cell_angle_alpha 104.1890(10)
_cell_angle_beta 91.5250(10)
_cell_angle_gamma 106.3400(10)
_cell_formula_units_Z 2
_cell_length_a 9.9817(3)
_cell_length_b 12.5696(3)
_cell_length_c 24.8429(6)
_cell_measurement_reflns_used 9842
_cell_measurement_temperature 150(2)
_cell_measurement_theta_max 27.51
_cell_measurement_theta_min 2.33
_cell_volume 2884.45(13)
_computing_cell_refinement 'SAINT V8.34A (Bruker AXS Inc., 2013)'
_computing_data_collection 'Bruker Instrument Service v2014.11.0.1'
_computing_data_reduction 'SAINT V8.34A (Bruker AXS Inc., 2013)'
_computing_molecular_graphics 'PLATON (Spek, 2017)'
_computing_publication_material 'PLATON (Spek, 2017)'
_computing_structure_refinement 'SHELXL-2017/1 (Sheldrick, 2017)'
_computing_structure_solution 'SHELXS-97 (Sheldrick, 2008)'
_diffrn_ambient_temperature 150(2)
_diffrn_measured_fraction_theta_full 0.998
_diffrn_measured_fraction_theta_max 0.998
_diffrn_measurement_device_type 'Bruker APEX-II CCD'
_diffrn_measurement_method '\f and \w scans'
_diffrn_radiation_monochromator graphite
_diffrn_radiation_source 'fine-focus sealed tube'
_diffrn_radiation_type MoK\a
_diffrn_radiation_wavelength 0.71073
_diffrn_reflns_av_R_equivalents 0.0240
_diffrn_reflns_av_unetI/netI 0.0314
_diffrn_reflns_Laue_measured_fraction_full 0.998
_diffrn_reflns_Laue_measured_fraction_max 0.998
_diffrn_reflns_limit_h_max 12
_diffrn_reflns_limit_h_min -12
_diffrn_reflns_limit_k_max 16
_diffrn_reflns_limit_k_min -16
_diffrn_reflns_limit_l_max 30
_diffrn_reflns_limit_l_min -32
_diffrn_reflns_number 38087
_diffrn_reflns_point_group_measured_fraction_full 0.998
_diffrn_reflns_point_group_measured_fraction_max 0.998
_diffrn_reflns_theta_full 25.242
_diffrn_reflns_theta_max 27.498
_diffrn_reflns_theta_min 0.850
_exptl_absorpt_coefficient_mu 2.204
_exptl_absorpt_correction_T_max 0.843
_exptl_absorpt_correction_T_min 0.394
_exptl_absorpt_correction_type numerical
_exptl_absorpt_process_details 'SADABS V2014/5 (Bruker AXS Inc.)'
_exptl_crystal_colour orange
_exptl_crystal_density_diffrn 1.716
_exptl_crystal_density_method 'not measured'
_exptl_crystal_description prism
_exptl_crystal_F_000 1474
_exptl_crystal_size_max 0.52
_exptl_crystal_size_mid 0.27
_exptl_crystal_size_min 0.08
_refine_diff_density_max 1.748
_refine_diff_density_min -1.195
_refine_diff_density_rms 0.100
_refine_ls_extinction_method none
_refine_ls_goodness_of_fit_ref 1.036
_refine_ls_hydrogen_treatment constr
_refine_ls_matrix_type full
_refine_ls_number_parameters 653
_refine_ls_number_reflns 13212
_refine_ls_number_restraints 6
_refine_ls_restrained_S_all 1.041
_refine_ls_R_factor_all 0.0407
_refine_ls_R_factor_gt 0.0313
_refine_ls_shift/su_max 0.002
_refine_ls_shift/su_mean 0.000
_refine_ls_structure_factor_coef Fsqd
_refine_ls_weighting_details 'w=1/[\s^2^(Fo^2^)+(0.0359P)^2^+3.6024P] where P=(Fo^2^+2Fc^2^)/3'
_refine_ls_weighting_scheme calc
_refine_ls_wR_factor_gt 0.0734
_refine_ls_wR_factor_ref 0.0782
_reflns_Friedel_coverage 0.000
_reflns_number_gt 11117
_reflns_number_total 13212
_reflns_threshold_expression 'I > 2\s(I)'
_cod_data_source_file c9dt03646f2.cif
_cod_data_source_block fh57
_cod_database_code 7702257
_shelx_shelxl_version_number 2017/1
_shelx_space_group_comment
;
The symmetry employed for this shelxl refinement is uniquely defined
by the following loop, which should always be used as a source of
symmetry information in preference to the above space-group names.
They are only intended as comments.
;

loop_
_space_group_symop_operation_xyz
'x, y, z'
'-x, -y, -z'

loop_
_atom_site_label
_atom_site_type_symbol
_atom_site_fract_x
_atom_site_fract_y
_atom_site_fract_z
_atom_site_U_iso_or_equiv
_atom_site_adp_type
_atom_site_occupancy
_atom_site_site_symmetry_order
_atom_site_calc_flag
_atom_site_refinement_flags_posn
_atom_site_refinement_flags_adp
_atom_site_refinement_flags_occupancy
_atom_site_disorder_assembly
_atom_site_disorder_group
Pd1 Pd 0.500000 0.500000 0.500000 0.01401(6) Uani 1 2 d S . P . .
I1 I 0.51248(2) 0.31503(2) 0.42701(2) 0.02496(6) Uani 1 1 d . . . . .
Fe1 Fe 0.58342(5) 0.33274(4) 0.15184(2) 0.02172(10) Uani 1 1 d . . . . .
P1 P 0.63077(7) 0.61730(6) 0.44775(3) 0.01500(14) Uani 1 1 d . . . . .
O1 O 0.4700(2) 0.5682(2) 0.26746(9) 0.0255(5) Uani 1 1 d . . . . .
N1 N 0.6952(2) 0.5705(2) 0.27968(10) 0.0184(5) Uani 1 1 d . . . . .
H1N H 0.780246 0.557612 0.264879 0.022 Uiso 1 1 d R U . . .
C1 C 0.5723(3) 0.4945(2) 0.18734(12) 0.0193(6) Uani 1 1 d . . . . .
C2 C 0.4460(3) 0.4274(3) 0.15141(13) 0.0236(6) Uani 1 1 d . . . . .
H2 H 0.353397 0.410759 0.162237 0.028 Uiso 1 1 calc R U . . .
C3 C 0.4843(4) 0.3908(3) 0.09700(13) 0.0301(7) Uani 1 1 d . . . . .
H3 H 0.421586 0.344695 0.065014 0.036 Uiso 1 1 calc R U . . .
C4 C 0.6326(4) 0.4345(3) 0.09833(13) 0.0323(8) Uani 1 1 d . . . . .
H4 H 0.685601 0.423406 0.067358 0.039 Uiso 1 1 calc R U . . .
C5 C 0.6877(3) 0.4978(3) 0.15405(12) 0.0237(6) Uani 1 1 d . . . . .
H5 H 0.783948 0.535530 0.166887 0.028 Uiso 1 1 calc R U . . .
C6 C 0.5985(4) 0.2555(3) 0.21377(15) 0.0389(9) Uani 1 1 d . . . . .
H6 H 0.589918 0.285415 0.252097 0.047 Uiso 1 1 calc R U . . .
C7 C 0.4879(4) 0.1838(3) 0.17302(16) 0.0354(8) Uani 1 1 d . . . . .
H7 H 0.392124 0.156893 0.179109 0.042 Uiso 1 1 calc R U . . .
C8 C 0.5448(4) 0.1590(3) 0.12149(16) 0.0378(8) Uani 1 1 d . . . . .
H8 H 0.493772 0.112747 0.086856 0.045 Uiso 1 1 calc R U . . .
C9 C 0.6908(4) 0.2152(3) 0.13057(18) 0.0437(9) Uani 1 1 d . . . . .
H9 H 0.755200 0.213106 0.103116 0.052 Uiso 1 1 calc R U . . .
C10 C 0.7244(4) 0.2752(3) 0.18791(18) 0.0444(10) Uani 1 1 d . . . . .
H10 H 0.815009 0.320473 0.205676 0.053 Uiso 1 1 calc R U . . .
C11 C 0.5750(3) 0.5468(2) 0.24733(12) 0.0182(6) Uani 1 1 d . . . . .
C12 C 0.7077(3) 0.6291(3) 0.33905(12) 0.0203(6) Uani 1 1 d . . . . .
H12A H 0.667417 0.693946 0.343681 0.024 Uiso 1 1 calc R U . . .
H12B H 0.808336 0.661229 0.353361 0.024 Uiso 1 1 calc R U . . .
C13 C 0.6330(3) 0.5490(2) 0.37335(11) 0.0185(6) Uani 1 1 d . . . . .
H13A H 0.678698 0.487708 0.370540 0.022 Uiso 1 1 calc R U . . .
H13B H 0.534815 0.511824 0.356431 0.022 Uiso 1 1 calc R U . . .
C14 C 0.8141(3) 0.6707(2) 0.47726(12) 0.0183(6) Uani 1 1 d . . . . .
C15 C 0.9084(3) 0.6113(3) 0.45698(13) 0.0256(7) Uani 1 1 d . . . . .
H15 H 0.877838 0.543831 0.426887 0.031 Uiso 1 1 calc R U . . .
C16 C 1.0472(3) 0.6501(3) 0.48050(14) 0.0304(7) Uani 1 1 d . . . . .
H16 H 1.110578 0.608308 0.466779 0.036 Uiso 1 1 calc R U . . .
C17 C 1.0932(3) 0.7485(3) 0.52344(13) 0.0262(7) Uani 1 1 d . . . . .
H17 H 1.188955 0.776324 0.538291 0.031 Uiso 1 1 calc R U . . .
C18 C 1.0000(3) 0.8073(3) 0.54511(14) 0.0280(7) Uani 1 1 d . . . . .
H18 H 1.031143 0.874105 0.575511 0.034 Uiso 1 1 calc R U . . .
C19 C 0.8600(3) 0.7679(3) 0.52210(13) 0.0242(6) Uani 1 1 d . . . . .
H19 H 0.795834 0.807700 0.537187 0.029 Uiso 1 1 calc R U . . .
C20 C 0.5800(3) 0.7445(2) 0.44443(12) 0.0189(6) Uani 1 1 d . . . . .
C21 C 0.4377(3) 0.7366(3) 0.44133(12) 0.0225(6) Uani 1 1 d . . . . .
H21 H 0.370137 0.667812 0.443521 0.027 Uiso 1 1 calc R U . . .
C22 C 0.3945(4) 0.8292(3) 0.43503(14) 0.0310(7) Uani 1 1 d . . . . .
H22 H 0.297380 0.823110 0.432525 0.037 Uiso 1 1 calc R U . . .
C23 C 0.4915(4) 0.9296(3) 0.43239(15) 0.0349(8) Uani 1 1 d . . . . .
H23 H 0.461695 0.993316 0.429118 0.042 Uiso 1 1 calc R U . . .
C24 C 0.6324(4) 0.9374(3) 0.43452(15) 0.0332(8) Uani 1 1 d . . . . .
H24 H 0.699381 1.006204 0.431930 0.040 Uiso 1 1 calc R U . . .
C25 C 0.6766(3) 0.8453(3) 0.44042(13) 0.0266(7) Uani 1 1 d . . . . .
H25 H 0.773750 0.851284 0.441729 0.032 Uiso 1 1 calc R U . . .
Pd2 Pd 0.000000 0.500000 0.000000 0.01518(7) Uani 1 2 d S . P . .
I2 I -0.03073(3) 0.67475(2) -0.03243(2) 0.03125(6) Uani 1 1 d . . . . .
Fe2 Fe -0.10476(4) 0.65721(3) -0.29987(2) 0.01856(9) Uani 1 1 d . . . . .
P2 P -0.12614(8) 0.36944(6) -0.08180(3) 0.01571(14) Uani 1 1 d . . . . .
O2 O 0.0279(2) 0.42785(19) -0.24576(9) 0.0227(4) Uani 1 1 d . . . . .
N2 N -0.2045(2) 0.4025(2) -0.24117(10) 0.0173(5) Uani 1 1 d . . . . .
H2N H -0.282759 0.417695 -0.252892 0.021 Uiso 1 1 d R U . . .
C51 C -0.0880(3) 0.4961(2) -0.30822(12) 0.0181(6) Uani 1 1 d . . . . .
C52 C 0.0332(3) 0.5665(3) -0.32577(13) 0.0224(6) Uani 1 1 d . . . . .
H52 H 0.127610 0.583908 -0.310569 0.027 Uiso 1 1 calc R U . . .
C53 C -0.0125(4) 0.6055(3) -0.36985(13) 0.0280(7) Uani 1 1 d . . . . .
H53 H 0.046089 0.653978 -0.389195 0.034 Uiso 1 1 calc R U . . .
C54 C -0.1612(4) 0.5596(3) -0.38017(13) 0.0287(7) Uani 1 1 d . . . . .
H54 H -0.218777 0.571644 -0.407781 0.034 Uiso 1 1 calc R U . . .
C55 C -0.2088(3) 0.4926(3) -0.34202(12) 0.0214(6) Uani 1 1 d . . . . .
H55 H -0.303545 0.452697 -0.339390 0.026 Uiso 1 1 calc R U . . .
C56 C -0.1118(4) 0.7321(3) -0.21738(13) 0.0293(7) Uani 1 1 d . . . . .
H56 H -0.101474 0.701127 -0.186799 0.035 Uiso 1 1 calc R U . . .
C57 C -0.0027(4) 0.8027(3) -0.23938(14) 0.0278(7) Uani 1 1 d . . . . .
H57 H 0.094226 0.826768 -0.226390 0.033 Uiso 1 1 calc R U . . .
C58 C -0.0630(4) 0.8314(3) -0.28431(14) 0.0297(7) Uani 1 1 d . . . . .
H58 H -0.013643 0.878368 -0.306409 0.036 Uiso 1 1 calc R U . . .
C59 C -0.2100(4) 0.7775(3) -0.29031(14) 0.0300(7) Uani 1 1 d . . . . .
H59 H -0.276405 0.782166 -0.317097 0.036 Uiso 1 1 calc R U . . .
C60 C -0.2402(4) 0.7157(3) -0.24934(14) 0.0317(8) Uani 1 1 d . . . . .
H60 H -0.330470 0.670983 -0.244047 0.038 Uiso 1 1 calc R U . . .
C61 C -0.0831(3) 0.4410(2) -0.26265(11) 0.0165(5) Uani 1 1 d . . . . .
C62 C -0.2100(3) 0.3450(2) -0.19650(12) 0.0191(6) Uani 1 1 d . . . . .
H62A H -0.161647 0.285073 -0.206325 0.023 Uiso 1 1 calc R U . . .
H62B H -0.309087 0.306850 -0.192486 0.023 Uiso 1 1 calc R U . . .
C63 C -0.1401(3) 0.4308(2) -0.14087(12) 0.0188(6) Uani 1 1 d . . . . .
H63A H -0.193587 0.486913 -0.130502 0.023 Uiso 1 1 calc R U . . .
H63B H -0.044400 0.473721 -0.146717 0.023 Uiso 1 1 calc R U . . .
C64 C -0.3045(3) 0.3090(3) -0.06719(12) 0.0198(6) Uani 1 1 d . . . . .
C65 C -0.4012(3) 0.3691(3) -0.07064(13) 0.0264(7) Uani 1 1 d . . . . .
H65 H -0.373926 0.438165 -0.082144 0.032 Uiso 1 1 calc R U . . .
C66 C -0.5373(3) 0.3282(3) -0.05728(14) 0.0319(7) Uani 1 1 d . . . . .
H66 H -0.601904 0.370548 -0.058934 0.038 Uiso 1 1 calc R U . . .
C67 C -0.5791(4) 0.2272(3) -0.04173(14) 0.0341(8) Uani 1 1 d . . . . .
H67 H -0.673288 0.198124 -0.034196 0.041 Uiso 1 1 calc R U . . .
C68 C -0.4837(4) 0.1681(3) -0.03710(14) 0.0326(8) Uani 1 1 d . . . . .
H68 H -0.512366 0.098940 -0.025726 0.039 Uiso 1 1 calc R U . . .
C69 C -0.3453(3) 0.2091(3) -0.04897(13) 0.0254(7) Uani 1 1 d . . . . .
H69 H -0.279491 0.169186 -0.044667 0.031 Uiso 1 1 calc R U . . .
C70 C -0.0580(3) 0.2513(2) -0.11370(11) 0.0175(6) Uani 1 1 d . . . . .
C71 C 0.0863(3) 0.2778(3) -0.11510(13) 0.0227(6) Uani 1 1 d . . . . .
H71 H 0.144495 0.352480 -0.096071 0.027 Uiso 1 1 calc R U . . .
C72 C 0.1468(3) 0.1969(3) -0.14384(14) 0.0298(7) Uani 1 1 d . . . . .
H72 H 0.245386 0.216942 -0.145808 0.036 Uiso 1 1 calc R U . . .
C73 C 0.0624(4) 0.0866(3) -0.16971(14) 0.0304(7) Uani 1 1 d . . . . .
H73 H 0.103492 0.030165 -0.188621 0.036 Uiso 1 1 calc R U . . .
C74 C -0.0814(4) 0.0586(3) -0.16805(14) 0.0284(7) Uani 1 1 d . . . . .
H74 H -0.138584 -0.017360 -0.185583 0.034 Uiso 1 1 calc R U . . .
C75 C -0.1429(3) 0.1406(3) -0.14093(12) 0.0234(6) Uani 1 1 d . . . . .
H75 H -0.241999 0.121555 -0.140884 0.028 Uiso 1 1 calc R U . . .
C91 C 0.5236(5) 1.0504(4) 0.3028(2) 0.0638(13) Uani 1 1 d . . . . .
H91A H 0.476105 1.055776 0.337439 0.077 Uiso 1 1 calc R U . . .
H91B H 0.480162 1.085828 0.278442 0.077 Uiso 1 1 calc R U . . .
Cl91 Cl 0.70360(12) 1.12876(10) 0.32003(5) 0.0553(3) Uani 1 1 d . . . . .
C92 C 0.5008(6) 0.9304(5) 0.2747(2) 0.0786(16) Uani 1 1 d . . . . .
H92A H 0.400571 0.887933 0.273985 0.094 Uiso 1 1 calc R U . . .
H92B H 0.556799 0.897898 0.296120 0.094 Uiso 1 1 calc R U . . .
Cl92 Cl 0.54857(15) 0.90946(14) 0.20417(6) 0.0782(4) Uani 1 1 d . . . . .
C93 C 0.0120(4) 0.0079(3) 0.03063(17) 0.0414(9) Uani 1 1 d . . . . .
H93A H -0.020383 -0.067278 0.039493 0.050 Uiso 1 1 calc R U . . .
H93B H -0.041224 0.058153 0.050778 0.050 Uiso 1 1 calc R U . . .
Cl93 Cl 0.19609(12) 0.07208(11) 0.05175(6) 0.0676(4) Uani 1 1 d . . . . .
C94 C 0.0008(5) 0.8442(4) 0.29548(18) 0.0490(10) Uani 1 1 d . . . . .
H94A H -0.039403 0.764246 0.272326 0.059 Uiso 1 1 calc R U . . .
H94B H 0.056129 0.889685 0.271839 0.059 Uiso 1 1 calc R U . . .
Cl94 Cl -0.13745(10) 0.90117(8) 0.31770(5) 0.0450(2) Uani 1 1 d . . . . .
C95 C 0.0946(5) 0.8451(3) 0.34212(18) 0.0477(10) Uani 1 1 d . . . . .
H95A H 0.158637 0.799347 0.328209 0.057 Uiso 0.787(4) 1 d R U P A 1
H95B H 0.038705 0.810409 0.369194 0.057 Uiso 0.787(4) 1 d R U P A 1
H95C H 0.191314 0.868472 0.331521 0.057 Uiso 0.213(4) 1 d R U P A 2
H95D H 0.074551 0.764071 0.343445 0.057 Uiso 0.213(4) 1 d R U P A 2
Cl95 Cl 0.19420(16) 0.98980(12) 0.37526(8) 0.0628(7) Uani 0.787(4) 1 d . . P A 1
Cl9A Cl 0.1024(12) 0.9298(10) 0.4117(4) 0.125(5) Uani 0.213(4) 1 d . U P A 2

loop_
_atom_site_aniso_label
_atom_site_aniso_U_11
_atom_site_aniso_U_22
_atom_site_aniso_U_33
_atom_site_aniso_U_23
_atom_site_aniso_U_13
_atom_site_aniso_U_12
Pd1 0.01482(14) 0.01455(14) 0.01180(14) 0.00256(11) 0.00270(11) 0.00367(12)
I1 0.03941(12) 0.01816(10) 0.01747(10) 0.00310(8) 0.00901(8) 0.00959(9)
Fe1 0.0225(2) 0.0241(2) 0.0191(2) 0.00384(18) 0.00090(17) 0.00944(19)
P1 0.0154(3) 0.0159(3) 0.0129(3) 0.0030(3) 0.0030(3) 0.0039(3)
O1 0.0172(10) 0.0381(13) 0.0227(11) 0.0064(10) 0.0032(8) 0.0117(10)
N1 0.0138(11) 0.0263(13) 0.0142(12) 0.0059(10) 0.0037(9) 0.0040(10)
C1 0.0217(14) 0.0206(14) 0.0165(14) 0.0063(12) 0.0008(11) 0.0064(12)
C2 0.0251(16) 0.0259(15) 0.0216(15) 0.0066(13) -0.0035(12) 0.0108(13)
C3 0.0386(19) 0.0312(17) 0.0185(16) 0.0035(14) -0.0075(14) 0.0105(15)
C4 0.045(2) 0.0346(18) 0.0166(16) 0.0062(14) 0.0061(14) 0.0107(17)
C5 0.0262(16) 0.0261(16) 0.0178(15) 0.0082(13) 0.0035(12) 0.0042(13)
C6 0.063(3) 0.0325(19) 0.0293(19) 0.0136(16) 0.0005(18) 0.0233(19)
C7 0.042(2) 0.0255(17) 0.044(2) 0.0139(16) 0.0107(17) 0.0121(16)
C8 0.046(2) 0.0274(18) 0.038(2) -0.0010(16) 0.0042(17) 0.0168(17)
C9 0.039(2) 0.040(2) 0.059(3) 0.010(2) 0.0134(19) 0.0240(18)
C10 0.039(2) 0.039(2) 0.061(3) 0.011(2) -0.0115(19) 0.0227(18)
C11 0.0162(13) 0.0188(14) 0.0197(14) 0.0079(12) 0.0024(11) 0.0028(12)
C12 0.0209(14) 0.0218(14) 0.0141(14) 0.0046(12) 0.0029(11) 0.0002(12)
C13 0.0204(14) 0.0185(14) 0.0140(14) 0.0027(11) 0.0020(11) 0.0030(12)
C14 0.0159(13) 0.0208(14) 0.0170(14) 0.0050(12) 0.0022(11) 0.0033(12)
C15 0.0226(15) 0.0267(16) 0.0243(16) -0.0014(13) 0.0007(13) 0.0093(13)
C16 0.0211(16) 0.0356(18) 0.0346(19) 0.0035(15) 0.0036(14) 0.0136(15)
C17 0.0166(14) 0.0312(17) 0.0263(17) 0.0074(14) -0.0017(12) 0.0007(13)
C18 0.0269(17) 0.0258(16) 0.0248(17) -0.0007(14) -0.0026(13) 0.0041(14)
C19 0.0206(15) 0.0251(16) 0.0233(16) -0.0002(13) 0.0028(12) 0.0067(13)
C20 0.0232(15) 0.0192(14) 0.0141(14) 0.0031(12) 0.0033(11) 0.0074(12)
C21 0.0230(15) 0.0276(16) 0.0164(14) 0.0058(13) 0.0010(12) 0.0064(13)
C22 0.0310(18) 0.043(2) 0.0274(17) 0.0110(16) 0.0033(14) 0.0216(16)
C23 0.049(2) 0.0308(18) 0.0344(19) 0.0132(16) 0.0082(16) 0.0226(17)
C24 0.040(2) 0.0205(16) 0.039(2) 0.0112(15) 0.0077(16) 0.0066(15)
C25 0.0277(16) 0.0222(15) 0.0298(17) 0.0073(14) 0.0067(14) 0.0064(14)
Pd2 0.01987(15) 0.01259(13) 0.01330(14) 0.00258(11) 0.00001(11) 0.00603(12)
I2 0.05577(15) 0.01645(10) 0.02173(11) 0.00326(8) -0.00859(10) 0.01367(10)
Fe2 0.0235(2) 0.0167(2) 0.0168(2) 0.00379(17) 0.00413(17) 0.00832(17)
P2 0.0185(3) 0.0147(3) 0.0139(3) 0.0029(3) 0.0008(3) 0.0056(3)
O2 0.0165(10) 0.0309(12) 0.0247(11) 0.0103(10) 0.0036(8) 0.0107(9)
N2 0.0134(11) 0.0238(12) 0.0153(12) 0.0075(10) 0.0001(9) 0.0048(10)
C51 0.0212(14) 0.0174(13) 0.0153(14) 0.0014(11) 0.0047(11) 0.0076(12)
C52 0.0255(15) 0.0211(14) 0.0225(15) 0.0051(13) 0.0110(12) 0.0094(13)
C53 0.0428(19) 0.0235(15) 0.0228(16) 0.0092(14) 0.0158(14) 0.0139(15)
C54 0.044(2) 0.0273(16) 0.0163(15) 0.0038(13) 0.0008(14) 0.0152(16)
C55 0.0265(15) 0.0209(14) 0.0147(14) 0.0013(12) -0.0005(12) 0.0068(13)
C56 0.045(2) 0.0238(16) 0.0185(16) -0.0019(13) 0.0071(14) 0.0152(15)
C57 0.0297(17) 0.0173(14) 0.0310(18) -0.0052(13) -0.0010(14) 0.0090(13)
C58 0.0380(19) 0.0202(15) 0.0335(18) 0.0068(14) 0.0069(15) 0.0125(14)
C59 0.0321(18) 0.0276(17) 0.0322(18) 0.0022(14) -0.0003(14) 0.0170(15)
C60 0.0315(18) 0.0290(17) 0.0331(19) 0.0001(15) 0.0134(15) 0.0127(15)
C61 0.0175(13) 0.0160(13) 0.0139(13) -0.0005(11) 0.0024(11) 0.0056(11)
C62 0.0194(14) 0.0206(14) 0.0158(14) 0.0055(12) -0.0004(11) 0.0030(12)
C63 0.0224(14) 0.0193(14) 0.0168(14) 0.0074(12) 0.0025(11) 0.0070(12)
C64 0.0230(15) 0.0218(14) 0.0133(14) 0.0018(12) 0.0022(11) 0.0067(12)
C65 0.0261(16) 0.0305(17) 0.0255(17) 0.0102(14) 0.0020(13) 0.0104(14)
C66 0.0223(16) 0.042(2) 0.0316(18) 0.0076(16) 0.0007(14) 0.0114(15)
C67 0.0245(17) 0.044(2) 0.0262(18) 0.0048(16) 0.0068(14) 0.0016(16)
C68 0.041(2) 0.0281(17) 0.0244(17) 0.0072(15) 0.0101(15) 0.0025(16)
C69 0.0299(17) 0.0255(16) 0.0219(16) 0.0070(13) 0.0061(13) 0.0090(14)
C70 0.0230(14) 0.0162(13) 0.0135(13) 0.0042(11) 0.0007(11) 0.0060(12)
C71 0.0228(15) 0.0189(14) 0.0224(15) 0.0013(12) 0.0011(12) 0.0038(13)
C72 0.0242(16) 0.0340(18) 0.0285(17) -0.0014(15) -0.0004(13) 0.0129(15)
C73 0.0354(18) 0.0262(16) 0.0301(18) -0.0009(14) 0.0028(14) 0.0172(15)
C74 0.0377(19) 0.0171(14) 0.0256(17) -0.0026(13) 0.0024(14) 0.0078(14)
C75 0.0257(16) 0.0214(15) 0.0204(15) 0.0025(13) 0.0028(12) 0.0053(13)
C91 0.066(3) 0.062(3) 0.056(3) 0.009(3) 0.015(2) 0.012(3)
Cl91 0.0474(6) 0.0526(6) 0.0648(7) 0.0118(6) 0.0013(5) 0.0165(5)
C92 0.081(4) 0.067(4) 0.074(4) 0.005(3) 0.016(3) 0.010(3)
Cl92 0.0636(8) 0.0880(10) 0.0690(9) -0.0028(7) 0.0155(7) 0.0203(7)
C93 0.040(2) 0.0318(19) 0.053(2) 0.0184(19) 0.0044(18) 0.0048(17)
Cl93 0.0474(6) 0.0696(8) 0.0839(9) 0.0491(7) -0.0166(6) -0.0084(6)
C94 0.059(3) 0.043(2) 0.052(3) 0.011(2) 0.015(2) 0.027(2)
Cl94 0.0366(5) 0.0369(5) 0.0684(7) 0.0248(5) 0.0130(5) 0.0118(4)
C95 0.053(3) 0.035(2) 0.053(3) 0.0043(19) 0.003(2) 0.0160(19)
Cl95 0.0483(9) 0.0386(8) 0.0892(14) -0.0115(7) -0.0219(8) 0.0205(7)
Cl9A 0.157(7) 0.155(7) 0.090(6) -0.009(5) -0.022(5) 0.129(6)

loop_
_atom_type_symbol
_atom_type_description
_atom_type_scat_dispersion_real
_atom_type_scat_dispersion_imag
_atom_type_scat_source
C C 0.0033 0.0016 'International Tables Vol C Tables 4.2.6.8 and 6.1.1.4'
H H 0.0000 0.0000 'International Tables Vol C Tables 4.2.6.8 and 6.1.1.4'
N N 0.0061 0.0033 'International Tables Vol C Tables 4.2.6.8 and 6.1.1.4'
O O 0.0106 0.0060 'International Tables Vol C Tables 4.2.6.8 and 6.1.1.4'
P P 0.1023 0.0942 'International Tables Vol C Tables 4.2.6.8 and 6.1.1.4'
Cl Cl 0.1484 0.1585 'International Tables Vol C Tables 4.2.6.8 and 6.1.1.4'
Fe Fe 0.3463 0.8444 'International Tables Vol C Tables 4.2.6.8 and 6.1.1.4'
Pd Pd -0.9988 1.0072 'International Tables Vol C Tables 4.2.6.8 and 6.1.1.4'
I I -0.4742 1.8119 'International Tables Vol C Tables 4.2.6.8 and 6.1.1.4'

loop_
_geom_angle_atom_site_label_1
_geom_angle_atom_site_label_2
_geom_angle_atom_site_label_3
_geom_angle
_geom_angle_site_symmetry_1
_geom_angle_site_symmetry_3
P1 Pd1 P1 180.00(3) 2_666 .
P1 Pd1 I1 91.189(18) 2_666 2_666
P1 Pd1 I1 88.811(18) . 2_666
P1 Pd1 I1 88.813(18) 2_666 .
P1 Pd1 I1 91.187(18) . .
I1 Pd1 I1 180.0 2_666 .
C5 Fe1 C10 105.02(15) . .
C5 Fe1 C6 125.38(14) . .
C10 Fe1 C6 40.69(16) . .
C5 Fe1 C9 116.89(15) . .
C10 Fe1 C9 40.85(16) . .
C6 Fe1 C9 68.34(16) . .
C5 Fe1 C4 40.94(13) . .
C10 Fe1 C4 123.89(16) . .
C6 Fe1 C4 162.13(16) . .
C9 Fe1 C4 105.56(16) . .
C5 Fe1 C1 41.20(12) . .
C10 Fe1 C1 118.53(14) . .
C6 Fe1 C1 108.33(13) . .
C9 Fe1 C1 152.47(15) . .
C4 Fe1 C1 68.85(12) . .
C5 Fe1 C3 68.91(13) . .
C10 Fe1 C3 162.10(16) . .
C6 Fe1 C3 156.22(16) . .
C9 Fe1 C3 125.53(16) . .
C4 Fe1 C3 40.75(14) . .
C1 Fe1 C3 68.70(12) . .
C5 Fe1 C8 152.22(14) . .
C10 Fe1 C8 68.42(16) . .
C6 Fe1 C8 68.10(15) . .
C9 Fe1 C8 40.52(15) . .
C4 Fe1 C8 118.93(15) . .
C1 Fe1 C8 165.78(14) . .
C3 Fe1 C8 108.66(15) . .
C5 Fe1 C7 164.17(14) . .
C10 Fe1 C7 68.31(16) . .
C6 Fe1 C7 40.43(15) . .
C9 Fe1 C7 68.13(15) . .
C4 Fe1 C7 154.67(15) . .
C1 Fe1 C7 128.11(13) . .
C3 Fe1 C7 121.73(15) . .
C8 Fe1 C7 40.41(14) . .
C5 Fe1 C2 69.14(13) . .
C10 Fe1 C2 154.89(15) . .
C6 Fe1 C2 121.77(14) . .
C9 Fe1 C2 163.86(15) . .
C4 Fe1 C2 68.49(13) . .
C1 Fe1 C2 41.11(12) . .
C3 Fe1 C2 40.42(12) . .
C8 Fe1 C2 127.99(14) . .
C7 Fe1 C2 110.43(14) . .
C14 P1 C20 105.69(13) . .
C14 P1 C13 105.61(13) . .
C20 P1 C13 101.69(13) . .
C14 P1 Pd1 109.18(9) . .
C20 P1 Pd1 117.04(9) . .
C13 P1 Pd1 116.52(10) . .
C11 N1 C12 120.4(2) . .
C11 N1 H1N 122.9 . .
C12 N1 H1N 116.4 . .
C5 C1 C2 107.6(3) . .
C5 C1 C11 128.6(3) . .
C2 C1 C11 123.8(3) . .
C5 C1 Fe1 68.86(17) . .
C2 C1 Fe1 69.87(17) . .
C11 C1 Fe1 126.16(19) . .
C3 C2 C1 107.8(3) . .
C3 C2 Fe1 69.47(18) . .
C1 C2 Fe1 69.02(16) . .
C3 C2 H2 126.1 . .
C1 C2 H2 126.1 . .
Fe1 C2 H2 127.0 . .
C2 C3 C4 108.5(3) . .
C2 C3 Fe1 70.12(17) . .
C4 C3 Fe1 69.36(18) . .
C2 C3 H3 125.8 . .
C4 C3 H3 125.8 . .
Fe1 C3 H3 126.3 . .
C3 C4 C5 108.2(3) . .
C3 C4 Fe1 69.89(19) . .
C5 C4 Fe1 69.13(18) . .
C3 C4 H4 125.9 . .
C5 C4 H4 125.9 . .
Fe1 C4 H4 126.7 . .
C4 C5 C1 107.8(3) . .
C4 C5 Fe1 69.92(19) . .
C1 C5 Fe1 69.95(17) . .
C4 C5 H5 126.1 . .
C1 C5 H5 126.1 . .
Fe1 C5 H5 125.6 . .
C7 C6 C10 108.4(3) . .
C7 C6 Fe1 70.4(2) . .
C10 C6 Fe1 69.6(2) . .
C7 C6 H6 125.8 . .
C10 C6 H6 125.8 . .
Fe1 C6 H6 125.8 . .
C6 C7 C8 108.0(3) . .
C6 C7 Fe1 69.2(2) . .
C8 C7 Fe1 69.7(2) . .
C6 C7 H7 126.0 . .
C8 C7 H7 126.0 . .
Fe1 C7 H7 126.6 . .
C7 C8 C9 108.0(4) . .
C7 C8 Fe1 69.9(2) . .
C9 C8 Fe1 69.4(2) . .
C7 C8 H8 126.0 . .
C9 C8 H8 126.0 . .
Fe1 C8 H8 126.3 . .
C8 C9 C10 108.0(4) . .
C8 C9 Fe1 70.1(2) . .
C10 C9 Fe1 69.4(2) . .
C8 C9 H9 126.0 . .
C10 C9 H9 126.0 . .
Fe1 C9 H9 126.1 . .
C6 C10 C9 107.6(3) . .
C6 C10 Fe1 69.72(19) . .
C9 C10 Fe1 69.8(2) . .
C6 C10 H10 126.2 . .
C9 C10 H10 126.2 . .
Fe1 C10 H10 125.9 . .
O1 C11 N1 121.1(3) . .
O1 C11 C1 121.3(3) . .
N1 C11 C1 117.6(2) . .
N1 C12 C13 112.3(2) . .
N1 C12 H12A 109.1 . .
C13 C12 H12A 109.1 . .
N1 C12 H12B 109.1 . .
C13 C12 H12B 109.1 . .
H12A C12 H12B 107.9 . .
C12 C13 P1 115.7(2) . .
C12 C13 H13A 108.4 . .
P1 C13 H13A 108.4 . .
C12 C13 H13B 108.4 . .
P1 C13 H13B 108.4 . .
H13A C13 H13B 107.4 . .
C15 C14 C19 118.9(3) . .
C15 C14 P1 120.3(2) . .
C19 C14 P1 120.6(2) . .
C14 C15 C16 120.4(3) . .
C14 C15 H15 119.8 . .
C16 C15 H15 119.8 . .
C17 C16 C15 120.3(3) . .
C17 C16 H16 119.8 . .
C15 C16 H16 119.8 . .
C16 C17 C18 120.1(3) . .
C16 C17 H17 120.0 . .
C18 C17 H17 120.0 . .
C17 C18 C19 119.8(3) . .
C17 C18 H18 120.1 . .
C19 C18 H18 120.1 . .
C14 C19 C18 120.4(3) . .
C14 C19 H19 119.8 . .
C18 C19 H19 119.8 . .
C25 C20 C21 118.9(3) . .
C25 C20 P1 122.4(2) . .
C21 C20 P1 118.5(2) . .
C22 C21 C20 120.1(3) . .
C22 C21 H21 119.9 . .
C20 C21 H21 119.9 . .
C23 C22 C21 120.4(3) . .
C23 C22 H22 119.8 . .
C21 C22 H22 119.8 . .
C22 C23 C24 119.8(3) . .
C22 C23 H23 120.1 . .
C24 C23 H23 120.1 . .
C23 C24 C25 120.3(3) . .
C23 C24 H24 119.9 . .
C25 C24 H24 119.9 . .
C24 C25 C20 120.4(3) . .
C24 C25 H25 119.8 . .
C20 C25 H25 119.8 . .
P2 Pd2 P2 180.0 2_565 .
P2 Pd2 I2 87.947(17) 2_565 .
P2 Pd2 I2 92.051(17) . .
P2 Pd2 I2 92.052(17) 2_565 2_565
P2 Pd2 I2 87.950(17) . 2_565
I2 Pd2 I2 180.0 . 2_565
C55 Fe2 C60 106.60(13) . .
C55 Fe2 C54 40.91(12) . .
C60 Fe2 C54 123.85(14) . .
C55 Fe2 C51 41.28(11) . .
C60 Fe2 C51 120.92(13) . .
C54 Fe2 C51 68.93(12) . .
C55 Fe2 C53 69.01(13) . .
C60 Fe2 C53 160.92(14) . .
C54 Fe2 C53 40.88(14) . .
C51 Fe2 C53 68.82(12) . .
C55 Fe2 C57 164.09(13) . .
C60 Fe2 C57 68.45(14) . .
C54 Fe2 C57 154.45(14) . .
C51 Fe2 C57 127.14(12) . .
C53 Fe2 C57 120.65(14) . .
C55 Fe2 C59 118.33(13) . .
C60 Fe2 C59 40.61(14) . .
C54 Fe2 C59 105.33(13) . .
C51 Fe2 C59 154.72(13) . .
C53 Fe2 C59 123.80(13) . .
C57 Fe2 C59 68.47(13) . .
C55 Fe2 C58 153.13(13) . .
C60 Fe2 C58 68.35(14) . .
C54 Fe2 C58 118.48(13) . .
C51 Fe2 C58 163.94(13) . .
C53 Fe2 C58 106.70(13) . .
C57 Fe2 C58 40.76(13) . .
C59 Fe2 C58 40.60(13) . .
C55 Fe2 C52 69.23(12) . .
C60 Fe2 C52 156.92(13) . .
C54 Fe2 C52 68.71(13) . .
C51 Fe2 C52 41.06(11) . .
C53 Fe2 C52 40.62(12) . .
C57 Fe2 C52 109.02(13) . .
C59 Fe2 C52 161.71(13) . .
C58 Fe2 C52 125.71(13) . .
C55 Fe2 C56 126.10(13) . .
C60 Fe2 C56 40.88(14) . .
C54 Fe2 C56 162.31(14) . .
C51 Fe2 C56 109.18(12) . .
C53 Fe2 C56 156.26(14) . .
C57 Fe2 C56 40.46(14) . .
C59 Fe2 C56 68.47(13) . .
C58 Fe2 C56 68.33(13) . .
C52 Fe2 C56 122.21(13) . .
C64 P2 C70 108.13(13) . .
C64 P2 C63 106.14(13) . .
C70 P2 C63 101.08(13) . .
C64 P2 Pd2 108.46(10) . .
C70 P2 Pd2 116.96(9) . .
C63 P2 Pd2 115.33(10) . .
C61 N2 C62 121.1(2) . .
C61 N2 H2N 119.2 . .
C62 N2 H2N 119.5 . .
C52 C51 C55 107.7(3) . .
C52 C51 C61 124.0(3) . .
C55 C51 C61 128.2(3) . .
C52 C51 Fe2 69.70(16) . .
C55 C51 Fe2 69.07(16) . .
C61 C51 Fe2 125.89(19) . .
C53 C52 C51 107.9(3) . .
C53 C52 Fe2 69.48(17) . .
C51 C52 Fe2 69.24(16) . .
C53 C52 H52 126.0 . .
C51 C52 H52 126.0 . .
Fe2 C52 H52 126.8 . .
C52 C53 C54 108.4(3) . .
C52 C53 Fe2 69.90(17) . .
C54 C53 Fe2 69.49(18) . .
C52 C53 H53 125.8 . .
C54 C53 H53 125.8 . .
Fe2 C53 H53 126.4 . .
C55 C54 C53 108.3(3) . .
C55 C54 Fe2 69.30(17) . .
C53 C54 Fe2 69.63(18) . .
C55 C54 H54 125.9 . .
C53 C54 H54 125.9 . .
Fe2 C54 H54 126.8 . .
C54 C55 C51 107.7(3) . .
C54 C55 Fe2 69.79(18) . .
C51 C55 Fe2 69.65(17) . .
C54 C55 H55 126.1 . .
C51 C55 H55 126.1 . .
Fe2 C55 H55 126.0 . .
C57 C56 C60 107.7(3) . .
C57 C56 Fe2 69.51(18) . .
C60 C56 Fe2 69.11(18) . .
C57 C56 H56 126.2 . .
C60 C56 H56 126.2 . .
Fe2 C56 H56 126.8 . .
C56 C57 C58 108.2(3) . .
C56 C57 Fe2 70.02(18) . .
C58 C57 Fe2 69.78(19) . .
C56 C57 H57 125.9 . .
C58 C57 H57 125.9 . .
Fe2 C57 H57 125.9 . .
C59 C58 C57 107.9(3) . .
C59 C58 Fe2 69.69(18) . .
C57 C58 Fe2 69.46(18) . .
C59 C58 H58 126.0 . .
C57 C58 H58 126.0 . .
Fe2 C58 H58 126.4 . .
C60 C59 C58 107.9(3) . .
C60 C59 Fe2 69.35(18) . .
C58 C59 Fe2 69.71(17) . .
C60 C59 H59 126.0 . .
C58 C59 H59 126.0 . .
Fe2 C59 H59 126.5 . .
C59 C60 C56 108.2(3) . .
C59 C60 Fe2 70.04(18) . .
C56 C60 Fe2 70.01(18) . .
C59 C60 H60 125.9 . .
C56 C60 H60 125.9 . .
Fe2 C60 H60 125.6 . .
O2 C61 N2 121.5(3) . .
O2 C61 C51 121.1(3) . .
N2 C61 C51 117.4(2) . .
N2 C62 C63 111.1(2) . .
N2 C62 H62A 109.4 . .
C63 C62 H62A 109.4 . .
N2 C62 H62B 109.4 . .
C63 C62 H62B 109.4 . .
H62A C62 H62B 108.0 . .
C62 C63 P2 116.20(19) . .
C62 C63 H63A 108.2 . .
P2 C63 H63A 108.2 . .
C62 C63 H63B 108.2 . .
P2 C63 H63B 108.2 . .
H63A C63 H63B 107.4 . .
C69 C64 C65 119.1(3) . .
C69 C64 P2 122.2(2) . .
C65 C64 P2 118.5(2) . .
C66 C65 C64 120.2(3) . .
C66 C65 H65 119.9 . .
C64 C65 H65 119.9 . .
C67 C66 C65 120.5(3) . .
C67 C66 H66 119.7 . .
C65 C66 H66 119.7 . .
C66 C67 C68 119.8(3) . .
C66 C67 H67 120.1 . .
C68 C67 H67 120.1 . .
C67 C68 C69 120.6(3) . .
C67 C68 H68 119.7 . .
C69 C68 H68 119.7 . .
C64 C69 C68 119.6(3) . .
C64 C69 H69 120.2 . .
C68 C69 H69 120.2 . .
C71 C70 C75 119.2(3) . .
C71 C70 P2 116.7(2) . .
C75 C70 P2 123.8(2) . .
C72 C71 C70 121.0(3) . .
C72 C71 H71 119.5 . .
C70 C71 H71 119.5 . .
C71 C72 C73 119.5(3) . .
C71 C72 H72 120.3 . .
C73 C72 H72 120.3 . .
C74 C73 C72 120.2(3) . .
C74 C73 H73 119.9 . .
C72 C73 H73 119.9 . .
C73 C74 C75 120.5(3) . .
C73 C74 H74 119.8 . .
C75 C74 H74 119.8 . .
C74 C75 C70 119.6(3) . .
C74 C75 H75 120.2 . .
C70 C75 H75 120.2 . .
C92 C91 Cl91 113.1(4) . .
C92 C91 H91A 109.0 . .
Cl91 C91 H91A 109.0 . .
C92 C91 H91B 109.0 . .
Cl91 C91 H91B 109.0 . .
H91A C91 H91B 107.8 . .
C91 C92 Cl92 112.5(4) . .
C91 C92 H92A 109.1 . .
Cl92 C92 H92A 109.1 . .
C91 C92 H92B 109.1 . .
Cl92 C92 H92B 109.1 . .
H92A C92 H92B 107.8 . .
C93 C93 Cl93 108.3(4) 2 .
C93 C93 H93A 110.0 2 .
Cl93 C93 H93A 110.0 . .
C93 C93 H93B 110.0 2 .
Cl93 C93 H93B 110.0 . .
H93A C93 H93B 108.4 . .
C95 C94 Cl94 112.8(3) . .
C95 C94 H94A 109.0 . .
Cl94 C94 H94A 109.0 . .
C95 C94 H94B 109.0 . .
Cl94 C94 H94B 109.0 . .
H94A C94 H94B 107.8 . .
C94 C95 Cl9A 123.8(4) . .
C94 C95 Cl95 109.0(3) . .
C94 C95 H95A 109.9 . .
Cl95 C95 H95A 109.7 . .
C94 C95 H95B 109.8 . .
Cl95 C95 H95B 110.0 . .
H95A C95 H95B 108.4 . .
C94 C95 H95C 106.6 . .
Cl9A C95 H95C 105.2 . .
C94 C95 H95D 106.1 . .
Cl9A C95 H95D 107.5 . .
H95C C95 H95D 106.5 . .

loop_
_geom_bond_atom_site_label_1
_geom_bond_atom_site_label_2
_geom_bond_distance
_geom_bond_site_symmetry_2
Pd1 P1 2.3469(7) 2_666
Pd1 P1 2.3469(7) .
Pd1 I1 2.61089(19) 2_666
Pd1 I1 2.61096(19) .
Fe1 C5 2.029(3) .
Fe1 C10 2.032(3) .
Fe1 C6 2.034(3) .
Fe1 C9 2.037(3) .
Fe1 C4 2.040(3) .
Fe1 C1 2.044(3) .
Fe1 C3 2.046(3) .
Fe1 C8 2.047(4) .
Fe1 C7 2.048(3) .
Fe1 C2 2.055(3) .
P1 C14 1.825(3) .
P1 C20 1.827(3) .
P1 C13 1.841(3) .
O1 C11 1.242(3) .
N1 C11 1.343(4) .
N1 C12 1.463(4) .
N1 H1N 0.9733 .
C1 C5 1.433(4) .
C1 C2 1.439(4) .
C1 C11 1.470(4) .
C2 C3 1.417(4) .
C2 H2 0.9500 .
C3 C4 1.423(5) .
C3 H3 0.9500 .
C4 C5 1.423(4) .
C4 H4 0.9500 .
C5 H5 0.9500 .
C6 C7 1.410(5) .
C6 C10 1.414(6) .
C6 H6 0.9500 .
C7 C8 1.414(5) .
C7 H7 0.9500 .
C8 C9 1.414(5) .
C8 H8 0.9500 .
C9 C10 1.420(6) .
C9 H9 0.9500 .
C10 H10 0.9500 .
C12 C13 1.526(4) .
C12 H12A 0.9900 .
C12 H12B 0.9900 .
C13 H13A 0.9900 .
C13 H13B 0.9900 .
C14 C15 1.390(4) .
C14 C19 1.391(4) .
C15 C16 1.392(4) .
C15 H15 0.9500 .
C16 C17 1.373(5) .
C16 H16 0.9500 .
C17 C18 1.385(4) .
C17 H17 0.9500 .
C18 C19 1.398(4) .
C18 H18 0.9500 .
C19 H19 0.9500 .
C20 C25 1.388(4) .
C20 C21 1.394(4) .
C21 C22 1.391(4) .
C21 H21 0.9500 .
C22 C23 1.374(5) .
C22 H22 0.9500 .
C23 C24 1.381(5) .
C23 H23 0.9500 .
C24 C25 1.387(4) .
C24 H24 0.9500 .
C25 H25 0.9500 .
Pd2 P2 2.3396(7) 2_565
Pd2 P2 2.3397(7) .
Pd2 I2 2.60790(19) .
Pd2 I2 2.60792(19) 2_565
Fe2 C55 2.032(3) .
Fe2 C60 2.035(3) .
Fe2 C54 2.038(3) .
Fe2 C51 2.039(3) .
Fe2 C53 2.040(3) .
Fe2 C57 2.040(3) .
Fe2 C59 2.044(3) .
Fe2 C58 2.045(3) .
Fe2 C52 2.045(3) .
Fe2 C56 2.047(3) .
P2 C64 1.813(3) .
P2 C70 1.821(3) .
P2 C63 1.836(3) .
O2 C61 1.242(3) .
N2 C61 1.348(4) .
N2 C62 1.459(4) .
N2 H2N 0.9118 .
C51 C52 1.433(4) .
C51 C55 1.435(4) .
C51 C61 1.471(4) .
C52 C53 1.418(4) .
C52 H52 0.9500 .
C53 C54 1.424(5) .
C53 H53 0.9500 .
C54 C55 1.422(4) .
C54 H54 0.9500 .
C55 H55 0.9500 .
C56 C57 1.413(5) .
C56 C60 1.426(5) .
C56 H56 0.9500 .
C57 C58 1.423(5) .
C57 H57 0.9500 .
C58 C59 1.419(5) .
C58 H58 0.9500 .
C59 C60 1.416(5) .
C59 H59 0.9500 .
C60 H60 0.9500 .
C62 C63 1.534(4) .
C62 H62A 0.9900 .
C62 H62B 0.9900 .
C63 H63A 0.9900 .
C63 H63B 0.9900 .
C64 C69 1.395(4) .
C64 C65 1.396(4) .
C65 C66 1.391(5) .
C65 H65 0.9500 .
C66 C67 1.374(5) .
C66 H66 0.9500 .
C67 C68 1.380(5) .
C67 H67 0.9500 .
C68 C69 1.399(5) .
C68 H68 0.9500 .
C69 H69 0.9500 .
C70 C71 1.388(4) .
C70 C75 1.399(4) .
C71 C72 1.386(4) .
C71 H71 0.9500 .
C72 C73 1.387(5) .
C72 H72 0.9500 .
C73 C74 1.383(5) .
C73 H73 0.9500 .
C74 C75 1.390(4) .
C74 H74 0.9500 .
C75 H75 0.9500 .
C91 C92 1.448(7) .
C91 Cl91 1.772(5) .
C91 H91A 0.9900 .
C91 H91B 0.9900 .
C92 Cl92 1.805(6) .
C92 H92A 0.9900 .
C92 H92B 0.9900 .
C93 C93 1.489(8) 2
C93 Cl93 1.791(4) .
C93 H93A 0.9900 .
C93 H93B 0.9900 .
C94 C95 1.466(6) .
C94 Cl94 1.768(4) .
C94 H94A 0.9900 .
C94 H94B 0.9900 .
C95 Cl9A 1.780(9) .
C95 Cl95 1.783(4) .
C95 H95A 0.9900 .
C95 H95B 0.9900 .
C95 H95C 0.9900 .
C95 H95D 0.9900 .
